data_4133503
loop_
_publ_author_name
'Cai, Wenting'
'Abella, Laura'
'Zhuang, Jiaxin'
'Zhang, Xingxing'
'Feng, Lai'
'Wang, Yaofeng'
'Morales-Mart\'inez, Roser'
'Esper, Ronda'
'Boero, Mauro'
'Metta-Maga\~na, Alejandro'
'Rodr\'iguez-Fortea, Antonio'
'Poblet, Josep M.'
'Echegoyen, Luis'
'Chen, Ning'

_publ_section_title
;
 Synthesis and Characterization of Non-Isolated-Pentagon-Rule Actinide
 Endohedral Metallofullerenes U@ C<sub>1</sub>(17418)-C<sub>76</sub>, U@
 C<sub>1</sub>(28324)-C<sub>80</sub>, and Th@
 C<sub>1</sub>(28324)-C<sub>80</sub>: Low-Symmetry Cage Selection Directed
 by a Tetravalent Ion.
;
_journal_issue 51
_journal_name_full 'Journal of the American Chemical Society'
_journal_page_first 18039
_journal_page_last 18050
_journal_paper_doi 10.1021/jacs.8b10435
_journal_volume 140
_journal_year 2018
_chemical_formula_sum 'C113 H45 Cl3 I0 N4 Ni S0 U'
_chemical_formula_weight 1861.62
_space_group_crystal_system monoclinic
_space_group_IT_number 13
_space_group_name_Hall '-P 2yc'
_space_group_name_H-M_alt 'P 1 2/c 1'
_atom_sites_solution_hydrogens geom
_atom_sites_solution_primary direct
_atom_sites_solution_secondary difmap
_audit_creation_method SHELXL-2013
_cell_angle_alpha 90
_cell_angle_beta 91.390(6)
_cell_angle_gamma 90
_cell_formula_units_Z 4
_cell_length_a 18.686(5)
_cell_length_b 15.184(4)
_cell_length_c 25.496(6)
_cell_measurement_reflns_used 5492
_cell_measurement_temperature 150(2)
_cell_measurement_theta_max 54.004
_cell_measurement_theta_min 5.321
_cell_volume 7232(3)
_computing_cell_refinement 'Bruker XSCANS'
_computing_data_collection 'Bruker XSCANS'
_computing_data_reduction 'Bruker SHELXTL'
_computing_publication_material 'SHELXL-2013 (Sheldrick, 2013)'
_computing_structure_refinement 'SHELXL-2013 (Sheldrick, 2013)'
_computing_structure_solution 'Bruker SHELXTL'
_diffrn_ambient_temperature 150(2)
_diffrn_measured_fraction_theta_full 0.889
_diffrn_measured_fraction_theta_max 0.914
_diffrn_measurement_device_type 'Bruker P4'
_diffrn_measurement_method '\w scans'
_diffrn_radiation_type MoK\a
_diffrn_radiation_wavelength 0.71073
_diffrn_reflns_av_R_equivalents 0.0879
_diffrn_reflns_av_unetI/netI 0.1259
_diffrn_reflns_Laue_measured_fraction_full 0.889
_diffrn_reflns_Laue_measured_fraction_max 0.914
_diffrn_reflns_limit_h_max 22
_diffrn_reflns_limit_h_min -22
_diffrn_reflns_limit_k_max 18
_diffrn_reflns_limit_k_min 0
_diffrn_reflns_limit_l_max 30
_diffrn_reflns_limit_l_min 0
_diffrn_reflns_number 19995
_diffrn_reflns_point_group_measured_fraction_full 0.889
_diffrn_reflns_point_group_measured_fraction_max 0.914
_diffrn_reflns_theta_full 25.242
_diffrn_reflns_theta_max 25.007
_diffrn_reflns_theta_min 1.561
_diffrn_source 'sealed tube'
_exptl_absorpt_coefficient_mu 2.672
_exptl_absorpt_correction_T_max 0.795
_exptl_absorpt_correction_T_min 0.323
_exptl_absorpt_correction_type multi-scan
_exptl_absorpt_process_details SADABS
_exptl_crystal_colour black
_exptl_crystal_density_diffrn 1.710
_exptl_crystal_density_method 'not measured'
_exptl_crystal_description block
_exptl_crystal_F_000 3688
_exptl_crystal_size_max 0.485
_exptl_crystal_size_mid 0.365
_exptl_crystal_size_min 0.086
_exptl_transmission_factor_max 0.745685
_exptl_transmission_factor_min 0.449777
_refine_diff_density_max 1.587
_refine_diff_density_min -1.267
_refine_diff_density_rms 0.184
_refine_ls_extinction_method none
_refine_ls_goodness_of_fit_ref 1.263
_refine_ls_hydrogen_treatment constr
_refine_ls_matrix_type full
_refine_ls_number_parameters 1841
_refine_ls_number_reflns 11652
_refine_ls_number_restraints 11320
_refine_ls_restrained_S_all 1.218
_refine_ls_R_factor_all 0.1754
_refine_ls_R_factor_gt 0.1236
_refine_ls_shift/su_max 0.043
_refine_ls_shift/su_mean 0.000
_refine_ls_structure_factor_coef Fsqd
_refine_ls_weighting_details
;
 w=1/[\s^2^(Fo^2^)+(0.2000P)^2^]
 where P=(Fo^2^+2Fc^2^)/3
;
_refine_ls_weighting_scheme calc
_refine_ls_wR_factor_gt 0.3435
_refine_ls_wR_factor_ref 0.3750
_reflns_Friedel_coverage 0.000
_reflns_number_gt 6682
_reflns_number_total 11652
_reflns_threshold_expression 'I > 2\s(I)'
_cod_data_source_file ja8b10435_si_002.cif
_cod_data_source_block monotwin4S_a
_cod_depositor_comments
;
The following automatic conversions were performed:

data item '_exptl_absorpt_correction_type' value 'Multi-scan' was
changed to 'multi-scan' in accordance with the
/home/saulius/struct/COD-crude-data/automatic-downloads/DataCite-retrospective/ACS/depositions/lib/dictionaries/cif_core.dic
dictionary named 'cif_core.dic' version 2.4.2 last updated on
2011-04-26.

Automatic conversion script
Id: cif_fix_values 6909 2019-04-08 15:41:33Z antanas 
;
_cod_original_sg_symbol_H-M 'P 2/c'
_cod_database_code 4133503
_shelx_space_group_comment
;
The symmetry employed for this shelxl refinement is uniquely defined
by the following loop, which should always be used as a source of
symmetry information in preference to the above space-group names.
They are only intended as comments.
;
_shelx_estimated_absorpt_t_min 0.357
_shelx_estimated_absorpt_t_max 0.803
_shelxl_version_number 2013-2

loop_
_space_group_symop_operation_xyz
'x, y, z'
'-x, y, -z+1/2'
'-x, -y, -z'
'x, -y, z-1/2'

loop_
_atom_site_label
_atom_site_type_symbol
_atom_site_fract_x
_atom_site_fract_y
_atom_site_fract_z
_atom_site_U_iso_or_equiv
_atom_site_adp_type
_atom_site_occupancy
_atom_site_site_symmetry_order
_atom_site_calc_flag
_atom_site_refinement_flags_posn
_atom_site_refinement_flags_adp
_atom_site_refinement_flags_occupancy
_atom_site_disorder_assembly
_atom_site_disorder_group
U1 U 0.66059(14) 0.32486(14) 0.38768(10) 0.0281(5) Uani 0.33 1 d . . P A 5
U3 U 0.6277(8) 0.2158(9) 0.3803(6) 0.0281(5) Uani 0.04 1 d . . P A 5
U2 U 0.6450(2) 0.2890(3) 0.38072(15) 0.0405(10) Uani 0.26 1 d . . P A 5
U4 U 0.6607(3) 0.1817(3) 0.38765(17) 0.0717(13) Uani 0.22 1 d . . P A 5
U5 U 0.6531(4) 0.2347(11) 0.3772(3) 0.142(8) Uani 0.15 1 d . . P A 5
C1D C 0.7069(14) -0.2372(16) 0.4382(10) 0.143(10) Uani 1 1 d . . . . .
H1D H 0.7150 -0.3000 0.4316 0.171 Uiso 1 1 calc R U . . .
Cl1 Cl 0.6941(3) -0.2582(4) 0.4987(2) 0.134(3) Uani 1 1 d . . . . .
Cl3 Cl 0.7891(6) -0.2150(7) 0.4198(5) 0.109(4) Uani 0.519(3) 1 d . . P . .
Cl5 Cl 0.7910(6) -0.2803(8) 0.4211(6) 0.118(5) Uani 0.481(3) 1 d . . P . .
Cl2 Cl 0.6501(10) -0.235(6) 0.3918(8) 0.166(14) Uani 0.65(9) 1 d . . P . .
Cl6 Cl 0.6411(18) -0.281(2) 0.3914(12) 0.084(10) Uani 0.35(9) 1 d . . P . .
Ni1 Ni 0.91576(7) 0.25883(8) 0.27510(5) 0.0302(4) Uani 1 1 d . . . B 2
N1 N 0.9141(4) 0.1297(6) 0.2776(3) 0.036(2) Uani 1 1 d . . . B 2
N2 N 0.9920(5) 0.2595(5) 0.3291(3) 0.029(2) Uani 1 1 d . . . B 2
N3 N 0.9141(4) 0.3860(6) 0.2763(3) 0.035(2) Uani 1 1 d . . . B 2
N4 N 0.8379(4) 0.2593(5) 0.2221(3) 0.027(2) Uani 1 1 d . . . B 2
C1N C 0.8702(6) 0.0763(7) 0.2492(4) 0.036(3) Uani 1 1 d . . . B 2
C2N C 0.8840(6) -0.0162(8) 0.2623(4) 0.044(3) Uani 1 1 d . . . B 2
C3N C 0.8420(8) -0.0951(8) 0.2406(5) 0.064(4) Uani 1 1 d . . . B 2
H3N1 H 0.8333 -0.0867 0.2033 0.077 Uiso 1 1 calc R U . B 2
H3N2 H 0.8710 -0.1477 0.2451 0.077 Uiso 1 1 calc R U . B 2
C4N C 0.7724(10) -0.1092(10) 0.2663(7) 0.101(6) Uani 1 1 d . . . B 2
H4N1 H 0.7482 -0.1585 0.2503 0.121 Uiso 1 1 calc R U . B 2
H4N2 H 0.7433 -0.0574 0.2621 0.121 Uiso 1 1 calc R U . B 2
H4N3 H 0.7806 -0.1207 0.3029 0.121 Uiso 1 1 calc R U . B 2
C5N C 0.9358(6) -0.0173(8) 0.2978(4) 0.044(3) Uani 1 1 d . . . B 2
C6N C 0.9718(7) -0.0931(7) 0.3243(4) 0.050(3) Uani 1 1 d . . . B 2
H6N1 H 1.0231 -0.0835 0.3249 0.060 Uiso 1 1 calc R U . B 2
H6N2 H 0.9621 -0.1462 0.3042 0.060 Uiso 1 1 calc R U . B 2
C7N C 0.9471(9) -0.1067(9) 0.3803(5) 0.075(4) Uani 1 1 d . . . B 2
H7N1 H 0.9718 -0.1561 0.3957 0.090 Uiso 1 1 calc R U . B 2
H7N2 H 0.8965 -0.1176 0.3799 0.090 Uiso 1 1 calc R U . B 2
H7N3 H 0.9575 -0.0548 0.4006 0.090 Uiso 1 1 calc R U . B 2
C8N C 0.9566(6) 0.0770(6) 0.3063(4) 0.033(2) Uani 1 1 d . . . B 2
C9N C 1.0085(5) 0.1030(7) 0.3421(4) 0.032(2) Uani 1 1 d . . . B 2
H9N H 1.0349 0.0593 0.3592 0.039 Uiso 1 1 calc R U . B 2
C10N C 1.0242(5) 0.1893(6) 0.3544(4) 0.032(2) Uani 1 1 d . . . B 2
C11N C 1.0749(5) 0.2160(7) 0.3941(4) 0.029(2) Uani 1 1 d . . . B 2
C12N C 1.1163(6) 0.1541(8) 0.4303(4) 0.041(3) Uani 1 1 d . . . B 2
H12A H 1.1585 0.1839 0.4442 0.050 Uiso 1 1 calc R U . B 2
H12B H 1.1320 0.1033 0.4105 0.050 Uiso 1 1 calc R U . B 2
C13N C 1.0704(7) 0.1233(8) 0.4756(5) 0.056(3) Uani 1 1 d . . . B 2
H13A H 1.0975 0.0831 0.4973 0.067 Uiso 1 1 calc R U . B 2
H13B H 1.0284 0.0941 0.4618 0.067 Uiso 1 1 calc R U . B 2
H13C H 1.0565 0.1732 0.4961 0.067 Uiso 1 1 calc R U . B 2
C14N C 1.0732(6) 0.3042(7) 0.3934(4) 0.037(3) Uani 1 1 d . . . B 2
C15N C 1.1142(6) 0.3633(7) 0.4316(4) 0.039(3) Uani 1 1 d . . . B 2
H15A H 1.1314 0.4145 0.4130 0.047 Uiso 1 1 calc R U . B 2
H15B H 1.1555 0.3316 0.4457 0.047 Uiso 1 1 calc R U . B 2
C16N C 1.0683(7) 0.3934(8) 0.4767(4) 0.056(4) Uani 1 1 d . . . B 2
H16A H 1.0957 0.4321 0.4992 0.067 Uiso 1 1 calc R U . B 2
H16B H 1.0533 0.3431 0.4964 0.067 Uiso 1 1 calc R U . B 2
H16C H 1.0270 0.4240 0.4630 0.067 Uiso 1 1 calc R U . B 2
C17N C 1.0225(5) 0.3324(7) 0.3542(4) 0.033(2) Uani 1 1 d . . . B 2
C18N C 1.0077(6) 0.4175(7) 0.3428(4) 0.037(3) Uani 1 1 d . . . B 2
H18N H 1.0349 0.4606 0.3598 0.044 Uiso 1 1 calc R U . B 2
C19N C 0.9548(6) 0.4448(8) 0.3074(5) 0.046(3) Uani 1 1 d . . . B 2
C20N C 0.9367(7) 0.5352(8) 0.2985(4) 0.046(3) Uani 1 1 d . . . B 2
C21N C 0.9737(8) 0.6119(7) 0.3267(5) 0.059(4) Uani 1 1 d . . . B 2
H21A H 1.0248 0.6013 0.3288 0.071 Uiso 1 1 calc R U . B 2
H21B H 0.9656 0.6657 0.3068 0.071 Uiso 1 1 calc R U . B 2
C22N C 0.9459(9) 0.6227(9) 0.3800(6) 0.076(4) Uani 1 1 d . . . B 2
H22A H 0.9703 0.6706 0.3973 0.091 Uiso 1 1 calc R U . B 2
H22B H 0.9539 0.5694 0.3996 0.091 Uiso 1 1 calc R U . B 2
H22C H 0.8955 0.6350 0.3778 0.091 Uiso 1 1 calc R U . B 2
C23N C 0.8835(7) 0.5334(8) 0.2617(5) 0.051(3) Uani 1 1 d . . . B 2
C24N C 0.8414(8) 0.6119(8) 0.2385(5) 0.064(4) Uani 1 1 d . . . B 2
H24A H 0.8689 0.6654 0.2439 0.077 Uiso 1 1 calc R U . B 2
H24B H 0.8345 0.6034 0.2010 0.077 Uiso 1 1 calc R U . B 2
C25N C 0.7707(8) 0.6217(10) 0.2631(7) 0.085(5) Uani 1 1 d . . . B 2
H25A H 0.7454 0.6701 0.2471 0.102 Uiso 1 1 calc R U . B 2
H25B H 0.7774 0.6327 0.2999 0.102 Uiso 1 1 calc R U . B 2
H25C H 0.7435 0.5686 0.2581 0.102 Uiso 1 1 calc R U . B 2
C26N C 0.8717(5) 0.4464(7) 0.2474(4) 0.034(2) Uani 1 1 d . . . B 2
C27N C 0.8205(6) 0.4179(7) 0.2106(4) 0.038(3) Uani 1 1 d . . . B 2
H27N H 0.7952 0.4613 0.1923 0.046 Uiso 1 1 calc R U . B 2
C28N C 0.8041(5) 0.3349(8) 0.1991(4) 0.036(3) Uani 1 1 d . . . B 2
C29N C 0.7474(6) 0.3041(7) 0.1633(4) 0.036(3) Uani 1 1 d . . . B 2
C30N C 0.6996(6) 0.3667(8) 0.1336(4) 0.045(3) Uani 1 1 d . . . B 2
H30A H 0.6766 0.3356 0.1046 0.055 Uiso 1 1 calc R U . B 2
H30B H 0.7285 0.4133 0.1191 0.055 Uiso 1 1 calc R U . B 2
C31N C 0.6421(6) 0.4076(9) 0.1673(5) 0.060(4) Uani 1 1 d . . . B 2
H31A H 0.6125 0.4458 0.1460 0.071 Uiso 1 1 calc R U . B 2
H31B H 0.6644 0.4410 0.1952 0.071 Uiso 1 1 calc R U . B 2
H31C H 0.6132 0.3619 0.1818 0.071 Uiso 1 1 calc R U . B 2
C32N C 0.6374(6) 0.1137(9) 0.1697(5) 0.065(4) Uani 1 1 d . . . B 2
H32A H 0.6067 0.0771 0.1483 0.079 Uiso 1 1 calc R U . B 2
H32B H 0.6098 0.1600 0.1850 0.079 Uiso 1 1 calc R U . B 2
H32C H 0.6594 0.0788 0.1971 0.079 Uiso 1 1 calc R U . B 2
C33N C 0.6958(6) 0.1541(8) 0.1357(4) 0.043(3) Uani 1 1 d . . . B 2
H33A H 0.7236 0.1068 0.1207 0.052 Uiso 1 1 calc R U . B 2
H33B H 0.6728 0.1859 0.1068 0.052 Uiso 1 1 calc R U . B 2
C34N C 0.7464(5) 0.2163(8) 0.1647(4) 0.036(3) Uani 1 1 d . . . B 2
C35N C 0.8025(5) 0.1891(6) 0.2008(4) 0.030(2) Uani 1 1 d . . . B 2
C36N C 0.8171(5) 0.1048(8) 0.2116(4) 0.041(3) Uani 1 1 d . . . B 2
H36N H 0.7910 0.0619 0.1935 0.050 Uiso 1 1 calc R U . B 2
C1A C 0.5327(13) 0.3558(17) 0.5308(10) 0.089(4) Uani 0.582(9) 1 d D U P C 1
C2A C 0.7850(13) 0.4464(14) 0.5396(10) 0.087(4) Uani 0.582(9) 1 d D U P C 1
C3A C 0.7856(10) 0.4718(15) 0.4472(8) 0.081(4) Uani 0.582(9) 1 d D U P C 1
C4A C 0.8820(14) 0.2605(13) 0.4634(9) 0.082(4) Uani 0.582(9) 1 d D U P C 1
C5A C 0.7533(11) 0.4835(18) 0.4983(9) 0.078(4) Uani 0.582(9) 1 d D U P C 1
C6A C 0.5960(12) 0.0739(13) 0.5600(8) 0.093(4) Uani 0.582(9) 1 d D U P C 1
C7A C 0.8905(15) 0.2089(15) 0.5038(9) 0.085(4) Uani 0.582(9) 1 d D U P C 1
C8A C 0.7862(13) 0.3426(16) 0.6065(9) 0.094(4) Uani 0.582(9) 1 d D U P C 1
C9A C 0.6199(12) 0.1820(13) 0.3082(9) 0.098(5) Uani 0.582(9) 1 d D U P C 1
C10A C 0.7693(13) 0.4241(14) 0.3617(8) 0.095(4) Uani 0.582(9) 1 d D U P C 1
C11A C 0.7172(13) 0.0527(18) 0.5828(9) 0.096(4) Uani 0.582(9) 1 d D U P C 1
C12A C 0.8253(12) 0.2793(11) 0.3742(8) 0.091(4) Uani 0.582(9) 1 d D U P C 1
C13A C 0.8256(12) 0.3727(12) 0.3864(8) 0.095(4) Uani 0.582(9) 1 d D U P C 1
C14A C 0.7177(12) 0.1212(13) 0.6165(11) 0.093(4) Uani 0.582(9) 1 d D U P C 1
C15A C 0.5212(14) 0.2562(13) 0.3542(10) 0.094(5) Uani 0.582(9) 1 d D U P C 1
C16A C 0.4898(14) 0.2636(13) 0.4045(8) 0.083(4) Uani 0.582(9) 1 d D U P C 1
C17A C 0.4938(13) 0.3394(13) 0.4365(9) 0.081(4) Uani 0.582(9) 1 d D U P C 1
C18A C 0.4953(12) 0.3121(14) 0.4920(9) 0.079(4) Uani 0.582(9) 1 d D U P C 1
C19A C 0.5149(13) 0.1692(15) 0.5231(9) 0.087(4) Uani 0.582(9) 1 d D U P C 1
C20A C 0.5435(12) 0.2143(12) 0.5709(10) 0.091(4) Uani 0.582(9) 1 d D U P C 1
C21A C 0.5641(12) 0.3050(13) 0.5763(11) 0.090(4) Uani 0.582(9) 1 d D U P C 1
C22A C 0.6240(12) 0.4639(16) 0.3602(10) 0.095(4) Uani 0.582(9) 1 d D U P C 1
C23A C 0.6703(11) 0.4943(18) 0.4035(9) 0.089(4) Uani 0.582(9) 1 d D U P C 1
C24A C 0.5483(10) 0.0895(13) 0.5159(8) 0.082(4) Uani 0.582(9) 1 d D U P C 1
C25A C 0.4891(12) 0.2178(14) 0.4917(9) 0.080(4) Uani 0.582(9) 1 d D U P C 1
C26A C 0.6556(10) 0.4192(13) 0.3176(11) 0.100(5) Uani 0.582(9) 1 d D U P C 1
C27A C 0.4918(12) 0.1863(12) 0.4386(9) 0.084(4) Uani 0.582(9) 1 d D U P C 1
C28A C 0.8697(15) 0.3539(14) 0.4783(9) 0.090(4) Uani 0.582(9) 1 d D U P C 1
C29A C 0.8412(13) 0.1735(15) 0.5869(8) 0.085(4) Uani 0.582(9) 1 d D U P C 1
C30A C 0.7790(14) 0.2416(11) 0.3349(10) 0.095(4) Uani 0.582(9) 1 d D U P C 1
C31A C 0.5905(12) 0.1492(13) 0.5957(9) 0.096(5) Uani 0.582(9) 1 d D U P C 1
C32A C 0.6558(9) 0.0280(15) 0.5506(8) 0.088(4) Uani 0.582(9) 1 d D U P C 1
C33A C 0.5499(11) 0.3438(13) 0.3353(10) 0.099(5) Uani 0.582(9) 1 d D U P C 1
C34A C 0.5572(13) 0.4186(18) 0.3716(9) 0.091(4) Uani 0.582(9) 1 d D U P C 1
C35A C 0.5358(15) 0.4236(18) 0.4266(12) 0.084(4) Uani 0.582(9) 1 d D U P C 1
C36A C 0.5567(11) 0.1770(13) 0.3398(9) 0.094(4) Uani 0.582(9) 1 d D U P C 1
C37A C 0.6100(10) 0.3448(13) 0.3007(9) 0.104(5) Uani 0.582(9) 1 d D U P C 1
C38A C 0.5641(12) 0.1022(15) 0.3742(9) 0.092(4) Uani 0.582(9) 1 d D U P C 1
C39A C 0.5307(13) 0.1083(14) 0.4229(9) 0.088(4) Uani 0.582(9) 1 d D U P C 1
C40A C 0.6375(10) 0.4973(18) 0.4532(8) 0.083(4) Uani 0.582(9) 1 d D U P C 1
C41A C 0.6534(11) 0.2670(12) 0.2952(12) 0.102(5) Uani 0.582(9) 1 d D U P C 1
C42A C 0.7279(10) 0.2953(14) 0.3058(10) 0.101(5) Uani 0.582(9) 1 d D U P C 1
C43A C 0.7274(10) 0.3877(13) 0.3218(10) 0.100(5) Uani 0.582(9) 1 d D U P C 1
C44A C 0.8581(14) 0.2257(12) 0.4148(9) 0.086(4) Uani 0.582(9) 1 d D U P C 1
C45A C 0.6386(11) 0.0729(16) 0.3724(10) 0.085(4) Uani 0.582(9) 1 d D U P C 1
C46A C 0.6746(14) 0.0301(18) 0.3991(12) 0.084(4) Uani 0.582(9) 1 d D U P C 1
C47A C 0.6334(11) 0.0129(15) 0.4564(8) 0.081(4) Uani 0.582(9) 1 d D U P C 1
C48A C 0.5685(12) 0.0527(17) 0.4671(9) 0.081(4) Uani 0.582(9) 1 d D U P C 1
C49A C 0.6795(10) -0.0005(17) 0.5010(8) 0.084(4) Uani 0.582(9) 1 d D U P C 1
C50A C 0.7548(11) 0.0057(15) 0.5016(9) 0.081(4) Uani 0.582(9) 1 d D U P C 1
C51A C 0.7857(12) 0.0255(15) 0.4540(9) 0.078(4) Uani 0.582(9) 1 d D U P C 1
C52A C 0.7481(11) 0.0352(14) 0.4039(9) 0.081(4) Uani 0.582(9) 1 d D U P C 1
C53A C 0.5702(10) 0.4576(15) 0.4644(9) 0.079(4) Uani 0.582(9) 1 d D U P C 1
C54A C 0.7445(13) 0.1530(15) 0.3401(11) 0.094(4) Uani 0.582(9) 1 d D U P C 1
C55A C 0.6739(10) 0.1268(17) 0.3317(11) 0.090(4) Uani 0.582(9) 1 d D U P C 1
C56A C 0.7790(10) 0.0412(16) 0.5520(9) 0.082(4) Uani 0.582(9) 1 d D U P C 1
C57A C 0.8366(14) 0.0966(13) 0.5528(9) 0.085(4) Uani 0.582(9) 1 d D U P C 1
C58A C 0.8663(14) 0.1192(14) 0.5013(8) 0.077(4) Uani 0.582(9) 1 d D U P C 1
C59A C 0.8432(10) 0.0831(14) 0.4568(8) 0.073(4) Uani 0.582(9) 1 d D U P C 1
C60A C 0.8407(11) 0.1320(11) 0.4090(9) 0.081(4) Uani 0.582(9) 1 d D U P C 1
C61A C 0.8751(18) 0.2454(14) 0.5578(10) 0.092(4) Uani 0.582(9) 1 d D U P C 1
C62A C 0.7427(11) 0.4141(17) 0.5839(11) 0.093(4) Uani 0.582(9) 1 d D U P C 1
C63A C 0.6733(12) 0.4047(16) 0.5839(10) 0.093(4) Uani 0.582(9) 1 d D U P C 1
C64A C 0.6508(10) 0.1730(13) 0.6211(11) 0.095(5) Uani 0.582(9) 1 d D U P C 1
C65A C 0.6293(12) 0.3307(13) 0.6021(10) 0.092(4) Uani 0.582(9) 1 d D U P C 1
C66A C 0.7504(12) 0.2661(13) 0.6300(13) 0.093(4) Uani 0.582(9) 1 d D U P C 1
C67A C 0.6728(11) 0.2626(12) 0.6304(11) 0.092(5) Uani 0.582(9) 1 d D U P C 1
C68A C 0.7852(12) 0.0997(13) 0.3761(8) 0.084(4) Uani 0.582(9) 1 d D U P C 1
C69A C 0.7456(11) 0.4835(16) 0.4007(8) 0.092(4) Uani 0.582(9) 1 d D U P C 1
C70A C 0.7776(11) 0.1808(14) 0.6204(11) 0.088(4) Uani 0.582(9) 1 d D U P C 1
C71A C 0.6801(9) 0.4994(13) 0.4999(8) 0.077(4) Uani 0.582(9) 1 d D U P C 1
C72A C 0.8387(13) 0.4069(14) 0.4378(8) 0.091(4) Uani 0.582(9) 1 d D U P C 1
C73A C 0.6415(12) 0.4549(17) 0.5396(9) 0.089(4) Uani 0.582(9) 1 d D U P C 1
C74A C 0.5734(10) 0.4317(13) 0.5173(8) 0.085(4) Uani 0.582(9) 1 d D U P C 1
C75A C 0.8479(13) 0.3284(16) 0.5747(11) 0.094(4) Uani 0.582(9) 1 d D U P C 1
C76A C 0.8454(13) 0.3913(17) 0.5316(10) 0.091(4) Uani 0.582(9) 1 d D U P C 1
C1C C 0.508(3) 0.198(2) 0.5083(15) 0.121(6) Uani 0.418(9) 1 d D U P C 3
C2C C 0.6881(16) 0.004(2) 0.4501(11) 0.117(6) Uani 0.418(9) 1 d D U P C 3
C3C C 0.6851(16) 0.052(2) 0.3617(12) 0.118(6) Uani 0.418(9) 1 d D U P C 3
C4C C 0.855(2) 0.150(2) 0.4283(14) 0.114(6) Uani 0.418(9) 1 d D U P C 3
C5C C 0.6452(17) 0.014(3) 0.4065(14) 0.119(6) Uani 0.418(9) 1 d D U P C 3
C6C C 0.6712(14) 0.348(2) 0.6097(14) 0.113(6) Uani 0.418(9) 1 d D U P C 3
C7C C 0.8787(19) 0.155(2) 0.4778(10) 0.116(6) Uani 0.418(9) 1 d D U P C 3
C8C C 0.7286(18) 0.022(2) 0.5373(11) 0.119(6) Uani 0.418(9) 1 d D U P C 3
C9C C 0.6700(17) 0.457(2) 0.3621(11) 0.118(6) Uani 0.418(9) 1 d D U P C 3
C10C C 0.6994(17) 0.1683(19) 0.3061(13) 0.117(6) Uani 0.418(9) 1 d D U P C 3
C11C C 0.7852(18) 0.2870(19) 0.6208(13) 0.112(6) Uani 0.418(9) 1 d D U P C 3
C12C C 0.806(2) 0.235(2) 0.3535(17) 0.109(6) Uani 0.418(9) 1 d D U P C 3
C13C C 0.7653(16) 0.158(2) 0.3347(14) 0.115(6) Uani 0.418(9) 1 d D U P C 3
C14C C 0.7542(17) 0.2075(18) 0.6286(14) 0.118(6) Uani 0.418(9) 1 d D U P C 3
C15C C 0.552(2) 0.425(3) 0.3918(14) 0.121(6) Uani 0.418(9) 1 d D U P C 3
C16C C 0.519(2) 0.394(2) 0.4371(11) 0.121(6) Uani 0.418(9) 1 d D U P C 3
C17C C 0.486(2) 0.309(2) 0.4413(11) 0.119(6) Uani 0.418(9) 1 d D U P C 3
C18C C 0.490(2) 0.284(2) 0.4973(13) 0.120(6) Uani 0.418(9) 1 d D U P C 3
C19C C 0.5634(17) 0.351(2) 0.5631(13) 0.119(6) Uani 0.418(9) 1 d D U P C 3
C20C C 0.5697(18) 0.2615(18) 0.5844(15) 0.120(6) Uani 0.418(9) 1 d D U P C 3
C21C C 0.552(2) 0.178(2) 0.5581(16) 0.121(6) Uani 0.418(9) 1 d D U P C 3
C22C C 0.5554(18) 0.2165(17) 0.3174(14) 0.123(6) Uani 0.418(9) 1 d D U P C 3
C23C C 0.579(2) 0.132(2) 0.3349(16) 0.122(6) Uani 0.418(9) 1 d D U P C 3
C24C C 0.6232(17) 0.4019(18) 0.5776(13) 0.114(6) Uani 0.418(9) 1 d D U P C 3
C25C C 0.525(2) 0.353(2) 0.5249(12) 0.121(6) Uani 0.418(9) 1 d D U P C 3
C26C C 0.6054(14) 0.2679(17) 0.2889(13) 0.120(6) Uani 0.418(9) 1 d D U P C 3
C27C C 0.5450(17) 0.422(2) 0.4884(13) 0.116(6) Uani 0.418(9) 1 d D U P C 3
C28C C 0.804(2) 0.082(3) 0.4136(13) 0.115(6) Uani 0.418(9) 1 d D U P C 3
C29C C 0.8446(18) 0.135(2) 0.5660(12) 0.119(6) Uani 0.418(9) 1 d D U P C 3
C30C C 0.7821(19) 0.323(2) 0.3398(15) 0.110(6) Uani 0.418(9) 1 d D U P C 3
C31C C 0.6379(17) 0.2614(18) 0.6136(15) 0.120(6) Uani 0.418(9) 1 d D U P C 3
C32C C 0.7409(14) 0.365(2) 0.6119(13) 0.110(6) Uani 0.418(9) 1 d D U P C 3
C33C C 0.5425(17) 0.3651(19) 0.3437(12) 0.122(6) Uani 0.418(9) 1 d D U P C 3
C34C C 0.516(2) 0.275(2) 0.3516(14) 0.122(6) Uani 0.418(9) 1 d D U P C 3
C35C C 0.489(3) 0.238(2) 0.3999(16) 0.121(6) Uani 0.418(9) 1 d D U P C 3
C36C C 0.6141(14) 0.480(2) 0.3978(12) 0.120(6) Uani 0.418(9) 1 d D U P C 3
C37C C 0.5968(14) 0.3597(17) 0.3054(12) 0.124(6) Uani 0.418(9) 1 d D U P C 3
C38C C 0.6476(16) 0.499(3) 0.4484(11) 0.115(6) Uani 0.418(9) 1 d D U P C 3
C39C C 0.6111(18) 0.472(3) 0.4930(13) 0.113(6) Uani 0.418(9) 1 d D U P C 3
C40C C 0.5452(19) 0.108(2) 0.3829(11) 0.120(6) Uani 0.418(9) 1 d D U P C 3
C41C C 0.6665(16) 0.3973(17) 0.3163(12) 0.120(6) Uani 0.418(9) 1 d D U P C 3
C42C C 0.7189(14) 0.3288(19) 0.3060(14) 0.115(6) Uani 0.418(9) 1 d D U P C 3
C43C C 0.6813(16) 0.2487(16) 0.2895(14) 0.117(6) Uani 0.418(9) 1 d D U P C 3
C44C C 0.854(3) 0.228(2) 0.3980(14) 0.111(6) Uani 0.418(9) 1 d D U P C 3
C45C C 0.7233(15) 0.488(2) 0.4443(11) 0.111(6) Uani 0.418(9) 1 d D U P C 3
C46C C 0.769(2) 0.479(3) 0.4759(14) 0.106(6) Uani 0.418(9) 1 d D U P C 3
C47C C 0.7342(17) 0.464(3) 0.5352(13) 0.107(5) Uani 0.418(9) 1 d D U P C 3
C48C C 0.6630(18) 0.459(3) 0.5428(15) 0.113(6) Uani 0.418(9) 1 d D U P C 3
C49C C 0.7779(16) 0.4179(19) 0.5733(12) 0.110(6) Uani 0.418(9) 1 d D U P C 3
C50C C 0.8419(17) 0.375(2) 0.5590(12) 0.108(6) Uani 0.418(9) 1 d D U P C 3
C51C C 0.8624(19) 0.380(2) 0.5055(9) 0.104(6) Uani 0.418(9) 1 d D U P C 3
C52C C 0.8291(17) 0.4314(18) 0.4661(11) 0.105(6) Uani 0.418(9) 1 d D U P C 3
C53C C 0.5034(19) 0.163(2) 0.4159(13) 0.121(6) Uani 0.418(9) 1 d D U P C 3
C54C C 0.787(2) 0.401(3) 0.3767(15) 0.111(6) Uani 0.418(9) 1 d D U P C 3
C55C C 0.7365(15) 0.462(2) 0.3898(12) 0.116(6) Uani 0.418(9) 1 d D U P C 3
C56C C 0.8467(18) 0.293(2) 0.5883(14) 0.111(6) Uani 0.418(9) 1 d D U P C 3
C57C C 0.874(2) 0.223(2) 0.5621(12) 0.116(6) Uani 0.418(9) 1 d D U P C 3
C58C C 0.895(2) 0.2347(19) 0.5068(13) 0.116(6) Uani 0.418(9) 1 d D U P C 3
C59C C 0.8888(19) 0.3036(17) 0.4820(11) 0.109(6) Uani 0.418(9) 1 d D U P C 3
C60C C 0.8724(17) 0.3079(17) 0.4279(11) 0.106(6) Uani 0.418(9) 1 d D U P C 3
C61C C 0.847(2) 0.092(2) 0.5145(13) 0.119(6) Uani 0.418(9) 1 d D U P C 3
C62C C 0.6643(15) 0.005(3) 0.5044(13) 0.120(6) Uani 0.418(9) 1 d D U P C 3
C63C C 0.6064(19) 0.047(3) 0.5161(14) 0.119(6) Uani 0.418(9) 1 d D U P C 3
C64C C 0.6760(16) 0.1948(18) 0.6277(14) 0.121(6) Uani 0.418(9) 1 d D U P C 3
C65C C 0.603(2) 0.110(2) 0.5599(15) 0.123(6) Uani 0.418(9) 1 d D U P C 3
C66C C 0.7301(17) 0.075(2) 0.5859(13) 0.124(6) Uani 0.418(9) 1 d D U P C 3
C67C C 0.6607(15) 0.110(2) 0.6011(14) 0.120(6) Uani 0.418(9) 1 d D U P C 3
C68C C 0.8359(18) 0.387(2) 0.4182(10) 0.108(6) Uani 0.418(9) 1 d D U P C 3
C69C C 0.6501(14) 0.103(2) 0.3221(13) 0.118(6) Uani 0.418(9) 1 d D U P C 3
C70C C 0.7847(15) 0.133(2) 0.6025(12) 0.121(6) Uani 0.418(9) 1 d D U P C 3
C71C C 0.5785(16) 0.044(2) 0.4155(12) 0.119(6) Uani 0.418(9) 1 d D U P C 3
C72C C 0.7556(16) 0.086(2) 0.3695(12) 0.113(6) Uani 0.418(9) 1 d D U P C 3
C73C C 0.558(2) 0.059(2) 0.4692(11) 0.118(6) Uani 0.418(9) 1 d D U P C 3
C74C C 0.5102(18) 0.134(2) 0.4684(11) 0.120(6) Uani 0.418(9) 1 d D U P C 3
C75C C 0.7889(15) 0.030(2) 0.5042(13) 0.119(6) Uani 0.418(9) 1 d D U P C 3
C76C C 0.7630(17) 0.019(2) 0.4510(12) 0.119(6) Uani 0.418(9) 1 d D U P C 3

loop_
_atom_site_aniso_label
_atom_site_aniso_U_11
_atom_site_aniso_U_22
_atom_site_aniso_U_33
_atom_site_aniso_U_23
_atom_site_aniso_U_13
_atom_site_aniso_U_12
U1 0.0386(12) 0.0282(11) 0.0177(10) 0.0080(8) 0.0051(8) 0.0141(8)
U3 0.0386(12) 0.0282(11) 0.0177(10) 0.0080(8) 0.0051(8) 0.0141(8)
U2 0.033(2) 0.071(3) 0.0177(14) 0.0035(19) 0.0072(13) 0.0270(17)
U4 0.069(3) 0.094(3) 0.053(3) -0.0074(18) 0.000(2) -0.014(2)
U5 0.029(3) 0.36(2) 0.038(4) 0.025(10) 0.007(3) 0.080(9)
C1D 0.094(18) 0.24(3) 0.09(2) 0.020(16) -0.013(15) 0.015(16)
Cl1 0.053(3) 0.300(9) 0.049(3) 0.002(3) 0.011(2) -0.013(3)
Cl3 0.082(6) 0.097(6) 0.150(10) -0.007(7) 0.064(7) -0.027(6)
Cl5 0.073(7) 0.120(8) 0.165(13) -0.006(9) 0.051(8) 0.030(7)
Cl2 0.108(9) 0.31(4) 0.080(8) 0.034(13) -0.044(7) -0.052(15)
Cl6 0.071(13) 0.10(2) 0.079(11) -0.023(10) -0.023(9) -0.009(9)
Ni1 0.0180(7) 0.0613(9) 0.0111(8) 0.0009(6) -0.0003(6) 0.0009(5)
N1 0.021(4) 0.056(5) 0.029(5) 0.000(4) -0.008(4) -0.006(4)
N2 0.023(5) 0.050(5) 0.014(5) 0.008(4) 0.004(4) 0.006(4)
N3 0.021(5) 0.072(6) 0.013(5) -0.001(4) -0.011(4) 0.001(4)
N4 0.018(4) 0.054(5) 0.009(5) -0.009(3) 0.003(4) -0.001(4)
C1N 0.035(6) 0.053(6) 0.021(6) 0.011(5) 0.001(5) -0.006(5)
C2N 0.045(7) 0.063(7) 0.024(6) -0.007(5) -0.006(6) -0.006(6)
C3N 0.093(11) 0.064(8) 0.034(8) 0.005(6) -0.036(8) -0.019(8)
C4N 0.125(16) 0.092(12) 0.083(13) 0.005(9) -0.044(12) -0.050(11)
C5N 0.038(7) 0.072(8) 0.022(6) 0.010(5) -0.008(6) 0.005(6)
C6N 0.075(9) 0.046(6) 0.027(7) -0.003(5) -0.013(7) 0.008(6)
C7N 0.100(12) 0.078(9) 0.045(9) 0.017(7) -0.019(9) 0.002(9)
C8N 0.035(6) 0.044(6) 0.019(5) -0.003(5) -0.005(5) 0.008(5)
C9N 0.017(5) 0.068(7) 0.012(5) 0.004(5) -0.004(5) 0.006(5)
C10N 0.025(5) 0.055(7) 0.016(6) -0.010(5) 0.010(5) 0.003(5)
C11N 0.013(5) 0.067(7) 0.007(5) -0.001(5) -0.003(4) 0.001(5)
C12N 0.033(6) 0.067(7) 0.024(6) -0.002(5) 0.000(6) 0.011(5)
C13N 0.059(8) 0.076(8) 0.032(7) 0.013(6) 0.003(7) 0.022(7)
C14N 0.025(6) 0.055(7) 0.030(7) 0.006(5) 0.004(5) -0.001(5)
C15N 0.035(6) 0.066(7) 0.017(6) 0.008(5) -0.003(5) -0.018(5)
C16N 0.055(8) 0.086(9) 0.028(7) -0.011(6) 0.012(7) -0.024(7)
C17N 0.017(5) 0.067(7) 0.014(6) -0.002(5) 0.000(5) -0.010(5)
C18N 0.041(6) 0.054(7) 0.015(6) 0.001(5) -0.006(5) -0.013(5)
C19N 0.028(6) 0.082(8) 0.028(7) 0.009(6) 0.008(6) -0.007(6)
C20N 0.058(8) 0.059(7) 0.020(6) 0.002(5) -0.007(6) 0.005(6)
C21N 0.086(10) 0.047(7) 0.042(8) -0.006(6) -0.019(8) 0.000(7)
C22N 0.088(11) 0.074(9) 0.065(11) -0.022(8) -0.018(9) 0.006(8)
C23N 0.053(8) 0.065(8) 0.034(7) 0.000(6) -0.007(7) 0.015(6)
C24N 0.085(11) 0.049(7) 0.057(9) 0.001(6) -0.040(8) 0.016(7)
C25N 0.078(11) 0.094(11) 0.082(12) -0.008(9) -0.007(10) 0.029(9)
C26N 0.032(6) 0.057(7) 0.012(5) 0.010(5) -0.011(5) 0.006(5)
C27N 0.038(6) 0.043(6) 0.034(7) -0.003(5) -0.004(6) 0.007(5)
C28N 0.022(5) 0.077(8) 0.010(5) 0.002(5) 0.004(5) 0.011(5)
C29N 0.023(6) 0.063(7) 0.022(6) 0.001(5) -0.009(5) -0.001(5)
C30N 0.045(7) 0.062(7) 0.028(7) -0.004(6) -0.010(6) 0.010(6)
C31N 0.034(7) 0.094(9) 0.050(9) -0.020(7) -0.022(6) 0.020(6)
C32N 0.034(7) 0.109(11) 0.052(9) 0.011(8) -0.015(7) -0.021(7)
C33N 0.040(7) 0.070(7) 0.019(6) 0.006(5) -0.010(5) -0.003(6)
C34N 0.020(5) 0.072(7) 0.015(6) 0.002(5) -0.008(5) -0.007(5)
C35N 0.021(5) 0.050(6) 0.018(6) 0.013(5) -0.007(5) 0.006(4)
C36N 0.017(5) 0.093(9) 0.014(6) -0.008(6) 0.000(5) -0.011(5)
C1A 0.058(7) 0.109(8) 0.102(9) -0.004(8) 0.019(7) 0.036(7)
C2A 0.073(8) 0.082(8) 0.104(9) -0.015(7) -0.014(8) -0.023(7)
C3A 0.064(8) 0.071(7) 0.108(9) 0.009(7) 0.003(7) -0.020(7)
C4A 0.040(7) 0.092(8) 0.113(9) 0.010(7) 0.014(7) 0.002(7)
C5A 0.069(8) 0.062(7) 0.103(9) -0.010(7) -0.006(7) -0.012(7)
C6A 0.082(8) 0.096(8) 0.100(9) 0.035(7) 0.019(8) -0.025(7)
C7A 0.046(7) 0.103(8) 0.107(9) -0.002(8) -0.006(7) 0.005(7)
C8A 0.084(8) 0.103(8) 0.093(8) -0.016(7) -0.036(8) -0.011(7)
C9A 0.079(8) 0.123(8) 0.091(9) 0.016(8) 0.002(8) 0.018(7)
C10A 0.071(8) 0.104(8) 0.112(9) 0.016(8) 0.020(8) -0.007(7)
C11A 0.094(8) 0.092(8) 0.101(9) 0.028(7) -0.008(8) -0.003(7)
C12A 0.063(8) 0.103(8) 0.109(9) 0.017(8) 0.035(8) 0.019(7)
C13A 0.068(8) 0.103(8) 0.115(9) 0.018(8) 0.026(8) -0.013(7)
C14A 0.096(8) 0.099(8) 0.085(8) 0.019(7) -0.008(8) 0.005(7)
C15A 0.052(8) 0.134(8) 0.096(9) 0.015(8) -0.009(7) 0.012(7)
C16A 0.026(7) 0.121(8) 0.102(9) 0.017(8) 0.003(7) 0.012(7)
C17A 0.031(7) 0.106(8) 0.105(9) 0.015(8) 0.008(7) 0.021(7)
C18A 0.026(7) 0.108(8) 0.103(9) 0.005(8) 0.020(7) 0.021(7)
C19A 0.051(7) 0.110(8) 0.101(9) 0.023(8) 0.025(7) -0.024(7)
C20A 0.072(8) 0.110(8) 0.092(9) 0.019(8) 0.019(8) -0.013(7)
C21A 0.074(8) 0.104(8) 0.093(9) 0.011(7) 0.015(8) 0.015(7)
C22A 0.074(8) 0.110(8) 0.101(9) 0.013(8) -0.001(8) 0.017(7)
C23A 0.073(8) 0.085(8) 0.108(9) 0.005(7) -0.001(8) 0.011(7)
C24A 0.058(7) 0.090(8) 0.099(9) 0.038(7) 0.022(7) -0.035(7)
C25A 0.025(7) 0.115(8) 0.102(9) 0.026(8) 0.020(7) -0.006(7)
C26A 0.076(8) 0.121(8) 0.102(9) 0.013(8) 0.007(8) 0.013(8)
C27A 0.029(7) 0.119(8) 0.104(9) 0.017(8) 0.002(7) 0.002(7)
C28A 0.058(7) 0.095(8) 0.118(9) 0.008(8) -0.001(8) -0.016(7)
C29A 0.065(8) 0.102(8) 0.085(8) 0.006(7) -0.031(7) 0.008(7)
C30A 0.075(8) 0.112(8) 0.099(9) 0.010(8) 0.032(8) 0.026(7)
C31A 0.089(8) 0.109(8) 0.091(9) 0.024(7) 0.015(8) -0.013(8)
C32A 0.078(8) 0.083(8) 0.102(9) 0.034(7) 0.002(8) -0.014(7)
C33A 0.067(8) 0.134(9) 0.095(9) 0.016(8) -0.009(8) 0.016(8)
C34A 0.064(8) 0.109(8) 0.099(9) 0.018(8) -0.012(8) 0.024(7)
C35A 0.056(7) 0.095(8) 0.101(9) 0.011(8) 0.001(7) 0.026(7)
C36A 0.067(8) 0.121(8) 0.095(9) 0.021(8) -0.009(8) 0.017(7)
C37A 0.083(8) 0.135(9) 0.094(9) 0.013(8) 0.000(8) 0.013(8)
C38A 0.063(8) 0.116(8) 0.098(9) 0.013(8) 0.001(7) 0.015(7)
C39A 0.052(7) 0.108(8) 0.104(9) 0.018(8) -0.002(7) -0.005(7)
C40A 0.074(8) 0.068(7) 0.107(9) -0.011(7) -0.005(7) 0.024(7)
C41A 0.087(8) 0.132(8) 0.086(9) 0.012(8) 0.001(8) 0.013(8)
C42A 0.086(8) 0.126(8) 0.092(9) 0.011(8) 0.019(8) 0.016(8)
C43A 0.079(8) 0.118(8) 0.104(9) 0.013(8) 0.016(8) 0.010(8)
C44A 0.049(7) 0.099(8) 0.110(9) 0.012(8) 0.033(8) 0.022(7)
C45A 0.065(8) 0.096(8) 0.094(9) 0.012(7) 0.004(7) 0.024(7)
C46A 0.074(8) 0.076(8) 0.103(9) 0.012(7) 0.008(8) 0.010(7)
C47A 0.069(7) 0.067(7) 0.107(9) 0.024(7) 0.003(7) -0.014(7)
C48A 0.061(7) 0.080(8) 0.103(9) 0.027(7) 0.008(7) -0.028(7)
C49A 0.075(8) 0.063(7) 0.114(9) 0.027(7) 0.000(8) -0.007(7)
C50A 0.069(8) 0.060(7) 0.114(9) 0.014(7) 0.002(8) 0.015(7)
C51A 0.068(8) 0.059(7) 0.106(9) -0.001(7) 0.006(7) 0.029(7)
C52A 0.072(8) 0.066(7) 0.105(9) -0.001(7) 0.012(7) 0.027(7)
C53A 0.060(7) 0.076(7) 0.102(9) -0.011(7) 0.000(8) 0.037(7)
C54A 0.079(8) 0.105(8) 0.100(9) 0.004(7) 0.023(8) 0.033(7)
C55A 0.076(8) 0.105(8) 0.090(9) 0.015(7) 0.008(8) 0.022(7)
C56A 0.069(8) 0.077(8) 0.100(9) 0.024(7) -0.005(8) 0.009(7)
C57A 0.065(8) 0.091(8) 0.097(8) 0.008(7) -0.017(7) 0.014(7)
C58A 0.048(7) 0.083(8) 0.099(9) 0.002(7) -0.003(7) 0.017(7)
C59A 0.051(7) 0.072(7) 0.097(9) -0.008(7) 0.012(7) 0.030(6)
C60A 0.055(7) 0.085(8) 0.104(9) -0.007(7) 0.026(7) 0.034(7)
C61A 0.061(8) 0.112(8) 0.100(9) -0.004(7) -0.029(8) 0.000(7)
C62A 0.081(8) 0.097(8) 0.098(8) -0.019(7) -0.022(8) -0.014(7)
C63A 0.085(8) 0.092(8) 0.100(8) -0.027(7) -0.003(8) 0.011(7)
C64A 0.093(8) 0.109(8) 0.084(8) 0.018(8) 0.002(8) -0.001(8)
C65A 0.086(8) 0.097(8) 0.093(8) -0.012(7) 0.001(8) 0.009(7)
C66A 0.089(8) 0.106(8) 0.081(8) -0.004(7) -0.028(8) 0.000(8)
C67A 0.089(8) 0.104(8) 0.083(8) -0.002(7) -0.009(8) 0.004(8)
C68A 0.072(8) 0.081(8) 0.099(9) 0.000(7) 0.025(7) 0.038(7)
C69A 0.078(8) 0.088(8) 0.112(9) 0.012(8) 0.008(8) -0.010(7)
C70A 0.081(8) 0.101(8) 0.081(8) 0.008(7) -0.024(8) 0.011(7)
C71A 0.071(8) 0.058(7) 0.104(9) -0.020(7) -0.003(7) 0.013(7)
C72A 0.066(8) 0.091(8) 0.117(9) 0.014(8) 0.010(8) -0.023(7)
C73A 0.082(8) 0.078(8) 0.107(9) -0.031(7) 0.002(8) 0.027(7)
C74A 0.067(8) 0.082(8) 0.106(8) -0.021(7) 0.008(8) 0.038(7)
C75A 0.071(8) 0.108(8) 0.101(9) -0.006(8) -0.035(8) -0.019(7)
C76A 0.065(8) 0.096(8) 0.112(9) -0.005(8) -0.021(8) -0.029(7)
C1C 0.094(10) 0.147(10) 0.123(11) 0.003(9) 0.014(9) -0.004(9)
C2C 0.114(10) 0.119(10) 0.120(11) -0.009(9) 0.007(9) 0.003(9)
C3C 0.104(10) 0.132(10) 0.118(11) -0.013(9) 0.005(9) 0.005(9)
C4C 0.090(10) 0.135(10) 0.118(11) -0.013(9) 0.014(9) 0.016(9)
C5C 0.107(10) 0.128(10) 0.123(11) -0.011(9) 0.007(9) 0.000(9)
C6C 0.106(10) 0.131(10) 0.103(11) -0.027(9) 0.009(9) 0.004(9)
C7C 0.092(10) 0.136(10) 0.120(11) -0.011(9) 0.009(9) 0.012(9)
C8C 0.116(10) 0.121(10) 0.120(11) 0.003(9) 0.004(10) 0.002(9)
C9C 0.106(10) 0.133(10) 0.115(11) -0.001(9) 0.007(9) -0.008(9)
C10C 0.099(10) 0.142(10) 0.111(11) -0.012(9) 0.003(9) 0.002(9)
C11C 0.101(10) 0.132(10) 0.104(11) -0.015(9) -0.008(9) -0.010(9)
C12C 0.086(10) 0.138(10) 0.104(11) -0.009(9) 0.017(9) -0.002(9)
C13C 0.094(10) 0.139(10) 0.111(11) -0.014(9) 0.013(9) 0.005(9)
C14C 0.110(10) 0.134(10) 0.111(11) -0.006(9) -0.004(10) -0.005(9)
C15C 0.103(10) 0.138(10) 0.123(11) -0.009(9) -0.001(9) 0.008(9)
C16C 0.098(10) 0.139(10) 0.124(11) -0.012(9) 0.004(9) 0.009(9)
C17C 0.090(10) 0.142(10) 0.125(11) -0.009(10) 0.002(10) 0.004(9)
C18C 0.091(10) 0.145(10) 0.123(11) -0.009(9) 0.012(10) 0.007(9)
C19C 0.102(10) 0.146(10) 0.110(11) -0.019(9) 0.015(9) 0.015(9)
C20C 0.106(10) 0.144(10) 0.111(11) -0.013(9) 0.014(9) 0.005(9)
C21C 0.103(10) 0.144(10) 0.118(11) 0.003(9) 0.014(9) -0.001(9)
C22C 0.103(10) 0.147(10) 0.120(11) -0.006(9) -0.009(9) -0.002(9)
C23C 0.101(10) 0.142(10) 0.121(11) -0.005(9) -0.007(9) 0.000(9)
C24C 0.106(10) 0.132(10) 0.105(11) -0.027(9) 0.012(9) 0.008(9)
C25C 0.098(10) 0.147(10) 0.117(11) -0.016(9) 0.012(9) 0.019(9)
C26C 0.102(10) 0.144(10) 0.113(11) -0.004(9) -0.003(10) -0.005(9)
C27C 0.098(10) 0.133(10) 0.118(11) -0.017(9) 0.006(9) 0.018(9)
C28C 0.100(10) 0.127(10) 0.119(11) -0.018(9) 0.014(9) 0.017(9)
C29C 0.102(10) 0.134(10) 0.121(11) -0.005(9) -0.004(9) 0.005(9)
C30C 0.092(10) 0.136(10) 0.103(10) 0.000(9) 0.008(9) -0.013(9)
C31C 0.109(10) 0.140(10) 0.111(11) -0.014(9) 0.011(10) 0.002(9)
C32C 0.101(10) 0.126(10) 0.101(10) -0.029(9) -0.004(9) -0.008(9)
C33C 0.103(10) 0.143(10) 0.121(11) -0.006(10) -0.008(9) 0.004(9)
C34C 0.098(10) 0.146(10) 0.122(11) -0.005(9) -0.010(9) -0.002(9)
C35C 0.091(10) 0.145(10) 0.126(11) -0.007(9) -0.005(9) -0.006(9)
C36C 0.110(10) 0.131(10) 0.121(11) -0.010(9) 0.003(9) 0.000(9)
C37C 0.107(10) 0.146(10) 0.118(11) 0.000(9) -0.006(9) -0.004(9)
C38C 0.110(10) 0.118(10) 0.117(11) -0.013(9) 0.002(9) -0.002(9)
C39C 0.103(10) 0.122(10) 0.114(10) -0.020(9) 0.004(9) 0.010(9)
C40C 0.096(10) 0.141(10) 0.123(11) -0.008(9) 0.000(9) -0.006(9)
C41C 0.104(10) 0.141(10) 0.115(11) 0.003(9) 0.003(9) -0.009(9)
C42C 0.100(10) 0.140(10) 0.105(11) 0.001(9) 0.005(9) -0.010(9)
C43C 0.100(10) 0.144(10) 0.106(11) -0.005(9) 0.002(9) -0.007(9)
C44C 0.084(10) 0.140(10) 0.111(11) -0.005(9) 0.019(9) 0.003(9)
C45C 0.108(10) 0.112(10) 0.114(11) -0.009(9) 0.005(9) -0.016(9)
C46C 0.096(10) 0.110(10) 0.113(10) -0.019(9) 0.003(9) -0.022(9)
C47C 0.097(10) 0.113(10) 0.109(10) -0.026(9) -0.004(9) -0.012(9)
C48C 0.104(10) 0.122(10) 0.112(10) -0.030(9) 0.005(9) 0.004(9)
C49C 0.099(10) 0.123(10) 0.106(10) -0.026(9) -0.009(9) -0.014(9)
C50C 0.092(10) 0.126(10) 0.107(10) -0.021(9) -0.008(9) -0.019(9)
C51C 0.083(10) 0.124(10) 0.106(10) -0.022(9) 0.004(9) -0.021(9)
C52C 0.088(10) 0.119(10) 0.108(10) -0.019(9) 0.009(9) -0.028(9)
C53C 0.093(10) 0.143(10) 0.125(11) -0.007(9) -0.004(10) -0.008(9)
C54C 0.094(10) 0.131(10) 0.110(10) 0.000(9) 0.014(9) -0.018(9)
C55C 0.107(10) 0.125(10) 0.114(11) -0.004(9) 0.009(9) -0.015(9)
C56C 0.094(10) 0.131(10) 0.108(11) -0.015(9) -0.010(9) -0.011(9)
C57C 0.095(10) 0.139(10) 0.115(11) -0.008(9) -0.005(9) -0.002(9)
C58C 0.088(10) 0.142(10) 0.118(11) -0.008(9) 0.005(9) -0.002(9)
C59C 0.081(10) 0.134(10) 0.113(11) -0.014(9) 0.008(9) -0.012(9)
C60C 0.077(9) 0.134(10) 0.106(10) -0.011(9) 0.016(9) -0.013(9)
C61C 0.101(10) 0.131(10) 0.124(11) -0.006(9) 0.004(10) 0.015(9)
C62C 0.115(10) 0.119(10) 0.125(11) 0.002(9) 0.008(9) -0.005(9)
C63C 0.111(10) 0.123(10) 0.123(11) 0.004(9) 0.013(9) -0.012(9)
C64C 0.113(10) 0.137(10) 0.113(11) -0.003(9) 0.006(10) -0.002(9)
C65C 0.115(10) 0.135(10) 0.120(11) 0.005(9) 0.015(9) -0.009(9)
C66C 0.120(10) 0.131(10) 0.121(11) 0.005(9) -0.001(10) -0.002(9)
C67C 0.113(10) 0.132(10) 0.116(11) 0.004(9) 0.006(9) -0.006(9)
C68C 0.088(10) 0.131(10) 0.105(10) -0.011(9) 0.014(9) -0.027(9)
C69C 0.101(10) 0.139(10) 0.115(11) -0.007(9) 0.001(9) 0.003(9)
C70C 0.112(10) 0.134(10) 0.116(11) 0.000(9) -0.005(9) 0.001(9)
C71C 0.102(10) 0.131(10) 0.124(11) -0.007(9) 0.004(9) -0.011(9)
C72C 0.096(10) 0.130(10) 0.112(11) -0.018(9) 0.011(9) 0.010(9)
C73C 0.103(10) 0.127(10) 0.124(11) -0.001(9) 0.008(9) -0.015(9)
C74C 0.093(10) 0.140(10) 0.126(11) 0.001(9) 0.008(9) -0.014(9)
C75C 0.111(10) 0.122(10) 0.126(11) -0.006(9) 0.002(10) 0.013(9)
C76C 0.113(10) 0.121(10) 0.123(11) -0.012(9) 0.007(10) 0.015(9)

loop_
_atom_type_symbol
_atom_type_description
_atom_type_scat_dispersion_real
_atom_type_scat_dispersion_imag
_atom_type_scat_source
C C 0.0033 0.0016 'International Tables Vol C Tables 4.2.6.8 and 6.1.1.4'
Ni Ni 0.3393 1.1124 'International Tables Vol C Tables 4.2.6.8 and 6.1.1.4'
U U -9.6767 9.6646 'International Tables Vol C Tables 4.2.6.8 and 6.1.1.4'
I I -0.4742 1.8119 'International Tables Vol C Tables 4.2.6.8 and 6.1.1.4'
N N 0.0061 0.0033 'International Tables Vol C Tables 4.2.6.8 and 6.1.1.4'
S S 0.1246 0.1234 'International Tables Vol C Tables 4.2.6.8 and 6.1.1.4'
Cl Cl 0.1484 0.1585 'International Tables Vol C Tables 4.2.6.8 and 6.1.1.4'
H H 0.0000 0.0000 'International Tables Vol C Tables 4.2.6.8 and 6.1.1.4'

loop_
_geom_angle_atom_site_label_1
_geom_angle_atom_site_label_2
_geom_angle_atom_site_label_3
_geom_angle
U2 U1 U5 22.2(6)
U2 U1 U3 12.4(6)
U5 U1 U3 15.3(5)
U2 U1 U4 31.9(5)
U5 U1 U4 12.3(4)
U3 U1 U4 21.1(5)
U5 U3 U4 74(2)
U5 U3 U2 43.6(19)
U4 U3 U2 113.2(16)
U5 U3 U1 41(2)
U4 U3 U1 107.9(14)
U2 U3 U1 6.9(3)
U1 U2 U5 141.1(12)
U1 U2 U3 160.7(10)
U5 U2 U3 27.3(8)
U1 U2 U4 136.4(7)
U5 U2 U4 12.3(7)
U3 U2 U4 27.1(8)
U3 U4 U5 38.9(11)
U3 U4 U2 39.7(10)
U5 U4 U2 12.1(8)
U3 U4 U1 51.0(11)
U5 U4 U1 20.4(8)
U2 U4 U1 11.7(2)
U3 U5 U2 109(2)
U3 U5 U4 67(2)
U2 U5 U4 155.6(14)
U3 U5 U1 123(2)
U2 U5 U1 16.7(6)
U4 U5 U1 147.2(11)
Cl2 C1D Cl1 128.2(19)
Cl2 C1D Cl3 113.3(19)
Cl1 C1D Cl3 118.5(16)
Cl2 C1D Cl5 114(2)
Cl1 C1D Cl5 108.6(14)
Cl3 C1D Cl5 33.5(7)
Cl2 C1D Cl6 23(3)
Cl1 C1D Cl6 117(2)
Cl3 C1D Cl6 120(2)
Cl5 C1D Cl6 107.2(17)
Cl2 C1D H1D 90.0
Cl1 C1D H1D 90.0
Cl3 C1D H1D 90.0
Cl5 C1D H1D 57.0
Cl6 C1D H1D 68.9
Cl5 Cl3 C1D 79.6(11)
Cl3 Cl5 C1D 66.9(10)
Cl6 Cl2 C1D 98(5)
Cl2 Cl6 C1D 59(3)
N3 Ni1 N2 89.7(3)
N3 Ni1 N4 89.8(3)
N2 Ni1 N4 178.7(3)
N3 Ni1 N1 176.7(4)
N2 Ni1 N1 89.7(3)
N4 Ni1 N1 90.8(3)
C8N N1 C1N 106.3(9)
C8N N1 Ni1 127.3(7)
C1N N1 Ni1 126.3(7)
C10N N2 C17N 103.4(9)
C10N N2 Ni1 128.9(7)
C17N N2 Ni1 127.5(6)
C19N N3 C26N 99.8(9)
C19N N3 Ni1 129.5(7)
C26N N3 Ni1 130.7(7)
C35N N4 C28N 105.0(9)
C35N N4 Ni1 128.2(7)
C28N N4 Ni1 126.8(6)
N1 C1N C36N 125.4(10)
N1 C1N C2N 110.6(9)
C36N C1N C2N 124.0(10)
C5N C2N C1N 107.0(10)
C5N C2N C3N 127.2(11)
C1N C2N C3N 125.7(10)
C4N C3N C2N 113.6(12)
C4N C3N H3N1 108.8
C2N C3N H3N1 108.8
C4N C3N H3N2 108.8
C2N C3N H3N2 108.8
H3N1 C3N H3N2 107.7
C3N C4N H4N1 109.5
C3N C4N H4N2 109.5
H4N1 C4N H4N2 109.5
C3N C4N H4N3 109.5
H4N1 C4N H4N3 109.5
H4N2 C4N H4N3 109.5
C2N C5N C6N 129.9(11)
C2N C5N C8N 105.9(10)
C6N C5N C8N 124.2(10)
C5N C6N C7N 112.7(10)
C5N C6N H6N1 109.1
C7N C6N H6N1 109.1
C5N C6N H6N2 109.1
C7N C6N H6N2 109.1
H6N1 C6N H6N2 107.8
C6N C7N H7N1 109.5
C6N C7N H7N2 109.5
H7N1 C7N H7N2 109.5
C6N C7N H7N3 109.5
H7N1 C7N H7N3 109.5
H7N2 C7N H7N3 109.5
N1 C8N C9N 126.4(10)
N1 C8N C5N 110.1(9)
C9N C8N C5N 123.3(10)
C8N C9N C10N 124.7(10)
C8N C9N H9N 117.7
C10N C9N H9N 117.7
N2 C10N C9N 122.8(10)
N2 C10N C11N 112.7(9)
C9N C10N C11N 124.5(10)
C14N C11N C10N 105.0(9)
C14N C11N C12N 129.7(9)
C10N C11N C12N 125.1(10)
C11N C12N C13N 111.2(9)
C11N C12N H12A 109.4
C13N C12N H12A 109.4
C11N C12N H12B 109.4
C13N C12N H12B 109.4
H12A C12N H12B 108.0
C12N C13N H13A 109.5
C12N C13N H13B 109.5
H13A C13N H13B 109.5
C12N C13N H13C 109.5
H13A C13N H13C 109.5
H13B C13N H13C 109.5
C11N C14N C17N 108.9(10)
C11N C14N C15N 124.8(10)
C17N C14N C15N 126.1(10)
C14N C15N C16N 112.2(9)
C14N C15N H15A 109.2
C16N C15N H15A 109.2
C14N C15N H15B 109.2
C16N C15N H15B 109.2
H15A C15N H15B 107.9
C15N C16N H16A 109.5
C15N C16N H16B 109.5
H16A C16N H16B 109.5
C15N C16N H16C 109.5
H16A C16N H16C 109.5
H16B C16N H16C 109.5
C18N C17N N2 125.6(10)
C18N C17N C14N 124.5(10)
N2 C17N C14N 109.9(9)
C17N C18N C19N 124.4(11)
C17N C18N H18N 117.8
C19N C18N H18N 117.8
C18N C19N N3 123.0(11)
C18N C19N C20N 123.5(11)
N3 C19N C20N 113.5(10)
C23N C20N C19N 104.9(11)
C23N C20N C21N 131.3(11)
C19N C20N C21N 123.8(11)
C22N C21N C20N 110.7(11)
C22N C21N H21A 109.5
C20N C21N H21A 109.5
C22N C21N H21B 109.5
C20N C21N H21B 109.5
H21A C21N H21B 108.1
C21N C22N H22A 109.5
C21N C22N H22B 109.5
H22A C22N H22B 109.5
C21N C22N H22C 109.5
H22A C22N H22C 109.5
H22B C22N H22C 109.5
C20N C23N C26N 108.2(10)
C20N C23N C24N 127.7(11)
C26N C23N C24N 124.1(11)
C25N C24N C23N 111.6(12)
C25N C24N H24A 109.3
C23N C24N H24A 109.3
C25N C24N H24B 109.3
C23N C24N H24B 109.3
H24A C24N H24B 108.0
C24N C25N H25A 109.5
C24N C25N H25B 109.5
H25A C25N H25B 109.5
C24N C25N H25C 109.5
H25A C25N H25C 109.5
H25B C25N H25C 109.5
C23N C26N C27N 125.1(10)
C23N C26N N3 113.5(9)
C27N C26N N3 121.2(10)
C28N C27N C26N 126.5(10)
C28N C27N H27N 116.8
C26N C27N H27N 116.8
C27N C28N N4 125.1(10)
C27N C28N C29N 127.0(10)
N4 C28N C29N 107.9(9)
C34N C29N C28N 108.3(9)
C34N C29N C30N 129.8(10)
C28N C29N C30N 121.9(10)
C29N C30N C31N 113.3(10)
C29N C30N H30A 108.9
C31N C30N H30A 108.9
C29N C30N H30B 108.9
C31N C30N H30B 108.9
H30A C30N H30B 107.7
C30N C31N H31A 109.5
C30N C31N H31B 109.5
H31A C31N H31B 109.5
C30N C31N H31C 109.5
H31A C31N H31C 109.5
H31B C31N H31C 109.5
C33N C32N H32A 109.5
C33N C32N H32B 109.5
H32A C32N H32B 109.5
C33N C32N H32C 109.5
H32A C32N H32C 109.5
H32B C32N H32C 109.5
C34N C33N C32N 114.5(9)
C34N C33N H33A 108.6
C32N C33N H33A 108.6
C34N C33N H33B 108.6
C32N C33N H33B 108.6
H33A C33N H33B 107.6
C29N C34N C35N 107.1(9)
C29N C34N C33N 128.1(10)
C35N C34N C33N 124.8(10)
C36N C35N N4 125.0(9)
C36N C35N C34N 123.3(10)
N4 C35N C34N 111.7(9)
C35N C36N C1N 124.3(10)
C35N C36N H36N 117.9
C1N C36N H36N 117.9
C18A C1A C74A 119(2)
C18A C1A C21A 120(2)
C74A C1A C21A 113.6(15)
C5A C2A C76A 119(2)
C5A C2A C62A 121(2)
C76A C2A C62A 110.7(13)
C69A C3A C72A 107.9(12)
C69A C3A C5A 121.2(15)
C72A C3A C5A 122.7(19)
C7A C4A C44A 120(2)
C7A C4A C28A 113(2)
C44A C4A C28A 122.2(16)
C2A C5A C71A 118(2)
C2A C5A C3A 118(2)
C71A C5A C3A 118.3(16)
C32A C6A C24A 116.7(15)
C32A C6A C31A 126(2)
C24A C6A C31A 107.7(12)
C4A C7A C58A 120(2)
C4A C7A C61A 118(2)
C58A C7A C61A 108.7(13)
C75A C8A C62A 109.5(13)
C75A C8A C66A 119(2)
C62A C8A C66A 119(2)
C55A C9A C36A 108.3(13)
C55A C9A C41A 108(2)
C36A C9A C41A 121.8(16)
C43A C10A C69A 126(2)
C43A C10A C13A 119.9(15)
C69A C10A C13A 105.9(12)
C14A C11A C56A 117(2)
C14A C11A C32A 124(2)
C56A C11A C32A 107.4(13)
C30A C12A C44A 121.2(14)
C30A C12A C13A 122.7(14)
C44A C12A C13A 113.4(13)
C72A C13A C10A 108.2(12)
C72A C13A C12A 123.5(15)
C10A C13A C12A 115.9(14)
C11A C14A C70A 121(2)
C11A C14A C64A 118(2)
C70A C14A C64A 108.4(12)
C36A C15A C16A 120.1(15)
C36A C15A C33A 119.2(15)
C16A C15A C33A 111.9(19)
C17A C16A C15A 124(2)
C17A C16A C27A 108.2(13)
C15A C16A C27A 117.8(14)
C16A C17A C18A 108.9(13)
C16A C17A C35A 128(2)
C18A C17A C35A 113(2)
C1A C18A C25A 121.7(19)
C1A C18A C17A 123.7(19)
C25A C18A C17A 106.0(13)
C25A C19A C24A 130(2)
C25A C19A C20A 114(2)
C24A C19A C20A 111.0(13)
C21A C20A C31A 116.8(15)
C21A C20A C19A 128(2)
C31A C20A C19A 104.1(12)
C65A C21A C20A 122.2(15)
C65A C21A C1A 122.0(15)
C20A C21A C1A 109(2)
C26A C22A C34A 107.4(13)
C26A C22A C23A 119(2)
C34A C22A C23A 119(2)
C69A C23A C40A 119.8(16)
C69A C23A C22A 120(2)
C40A C23A C22A 115(2)
C19A C24A C48A 126.3(19)
C19A C24A C6A 108.4(13)
C48A C24A C6A 116.6(15)
C19A C25A C27A 114(2)
C19A C25A C18A 126(2)
C27A C25A C18A 109.4(13)
C22A C26A C43A 121(2)
C22A C26A C37A 109.9(13)
C43A C26A C37A 107.6(13)
C25A C27A C39A 124.0(19)
C25A C27A C16A 107.0(12)
C39A C27A C16A 119.9(15)
C72A C28A C4A 114.7(16)
C72A C28A C76A 108(2)
C4A C28A C76A 129(2)
C57A C29A C61A 108.3(13)
C57A C29A C70A 111.5(19)
C61A C29A C70A 126(2)
C12A C30A C42A 121.1(14)
C12A C30A C54A 123.6(17)
C42A C30A C54A 105.7(18)
C64A C31A C20A 121.4(16)
C64A C31A C6A 116(2)
C20A C31A C6A 108.1(12)
C6A C32A C49A 126.6(16)
C6A C32A C11A 115(2)
C49A C32A C11A 108.9(12)
C37A C33A C34A 108.3(13)
C37A C33A C15A 119.3(14)
C34A C33A C15A 120(2)
C22A C34A C33A 107.9(13)
C22A C34A C35A 115(2)
C33A C34A C35A 128(2)
C53A C35A C34A 127(3)
C53A C35A C17A 118(3)
C34A C35A C17A 106(2)
C15A C36A C38A 123.2(16)
C15A C36A C9A 119.4(15)
C38A C36A C9A 108.2(12)
C41A C37A C33A 119.9(16)
C41A C37A C26A 109.5(13)
C33A C37A C26A 106.5(13)
C39A C38A C36A 116.6(15)
C39A C38A C45A 119(2)
C36A C38A C45A 107.4(13)
C38A C39A C27A 122.2(16)
C38A C39A C48A 113.6(18)
C27A C39A C48A 117.6(19)
C71A C40A C23A 120.3(15)
C71A C40A C53A 108.8(13)
C23A C40A C53A 124(2)
C37A C41A C9A 116.9(15)
C37A C41A C42A 105.9(12)
C9A C41A C42A 128(2)
C30A C42A C43A 114.0(15)
C30A C42A C41A 123(2)
C43A C42A C41A 108.6(12)
C10A C43A C26A 116(2)
C10A C43A C42A 125.5(16)
C26A C43A C42A 108.3(12)
C4A C44A C12A 122.8(15)
C4A C44A C60A 121.1(19)
C12A C44A C60A 112.6(14)
C46A C45A C38A 134(2)
C46A C45A C55A 118(2)
C38A C45A C55A 107.0(12)
C45A C46A C52A 126(3)
C45A C46A C47A 109(2)
C52A C46A C47A 114(2)
C48A C47A C49A 114.8(16)
C48A C47A C46A 121.5(19)
C49A C47A C46A 115.6(19)
C47A C48A C24A 126.5(17)
C47A C48A C39A 118.2(19)
C24A C48A C39A 107.2(18)
C50A C49A C32A 107.6(13)
C50A C49A C47A 126(2)
C32A C49A C47A 118.2(15)
C51A C50A C49A 116(2)
C51A C50A C56A 124(2)
C49A C50A C56A 109.0(13)
C59A C51A C50A 115(2)
C59A C51A C52A 109.9(12)
C50A C51A C52A 126(2)
C46A C52A C68A 120(2)
C46A C52A C51A 122(2)
C68A C52A C51A 106.3(12)
C35A C53A C74A 129(2)
C35A C53A C40A 117(2)
C74A C53A C40A 107.0(13)
C55A C54A C68A 115(2)
C55A C54A C30A 131(2)
C68A C54A C30A 109.9(15)
C54A C55A C9A 124(2)
C54A C55A C45A 119(2)
C9A C55A C45A 107.1(12)
C57A C56A C11A 124(2)
C57A C56A C50A 118(2)
C11A C56A C50A 107.1(13)
C56A C57A C29A 123(2)
C56A C57A C58A 116(2)
C29A C57A C58A 109.0(13)
C59A C58A C7A 122(2)
C59A C58A C57A 123(2)
C7A C58A C57A 107.8(12)
C58A C59A C51A 123(2)
C58A C59A C60A 121(2)
C51A C59A C60A 106.0(12)
C68A C60A C59A 109.6(12)
C68A C60A C44A 123.9(15)
C59A C60A C44A 114.6(18)
C75A C61A C29A 110(2)
C75A C61A C7A 132(2)
C29A C61A C7A 106.2(12)
C63A C62A C8A 117(2)
C63A C62A C2A 126(2)
C8A C62A C2A 104.1(12)
C62A C63A C65A 130(2)
C62A C63A C73A 109(2)
C65A C63A C73A 114.6(15)
C31A C64A C67A 124.6(16)
C31A C64A C14A 121(2)
C67A C64A C14A 106.1(12)
C21A C65A C63A 122.8(16)
C21A C65A C67A 118.9(14)
C63A C65A C67A 112.3(19)
C70A C66A C67A 109.3(13)
C70A C66A C8A 119(2)
C67A C66A C8A 120(2)
C64A C67A C66A 108.3(13)
C64A C67A C65A 115.3(15)
C66A C67A C65A 120(2)
C52A C68A C60A 107.9(12)
C52A C68A C54A 117.3(19)
C60A C68A C54A 124.0(15)
C3A C69A C23A 118.8(16)
C3A C69A C10A 110.1(13)
C23A C69A C10A 116(2)
C66A C70A C14A 107.8(13)
C66A C70A C29A 118(2)
C14A C70A C29A 123(2)
C5A C71A C40A 120.3(16)
C5A C71A C73A 117(2)
C40A C71A C73A 107.6(12)
C28A C72A C3A 123(2)
C28A C72A C13A 121.3(15)
C3A C72A C13A 107.5(13)
C74A C73A C71A 107.3(12)
C74A C73A C63A 121.1(15)
C71A C73A C63A 125.9(19)
C53A C74A C73A 109.2(13)
C53A C74A C1A 117(2)
C73A C74A C1A 125.4(16)
C61A C75A C8A 127(2)
C61A C75A C76A 111(2)
C8A C75A C76A 108.3(13)
C2A C76A C75A 106.8(13)
C2A C76A C28A 126(2)
C75A C76A C28A 115(2)
C18C C1C C74C 121(3)
C18C C1C C21C 119(3)
C74C C1C C21C 116(3)
C5C C2C C76C 124(3)
C5C C2C C62C 126(3)
C76C C2C C62C 107.8(14)
C69C C3C C72C 108.2(14)
C69C C3C C5C 122(2)
C72C C3C C5C 121(2)
C7C C4C C44C 118(3)
C7C C4C C28C 119(3)
C44C C4C C28C 117(3)
C71C C5C C2C 115(3)
C71C C5C C3C 119(3)
C2C C5C C3C 112(3)
C32C C6C C24C 121(3)
C32C C6C C31C 126(3)
C24C C6C C31C 106.7(13)
C4C C7C C58C 127(3)
C4C C7C C61C 116(3)
C58C C7C C61C 107.4(14)
C75C C8C C62C 108.7(14)
C75C C8C C66C 117(3)
C62C C8C C66C 125(2)
C55C C9C C36C 108.2(14)
C55C C9C C41C 116(2)
C36C C9C C41C 129(2)
C43C C10C C69C 125(2)
C43C C10C C13C 118(2)
C69C C10C C13C 109.5(14)
C14C C11C C56C 119(3)
C14C C11C C32C 120(3)
C56C C11C C32C 108.8(14)
C44C C12C C30C 116(3)
C44C C12C C13C 120(3)
C30C C12C C13C 120(3)
C10C C13C C72C 106.4(14)
C10C C13C C12C 121(2)
C72C C13C C12C 119(3)
C11C C14C C70C 117(2)
C11C C14C C64C 123(3)
C70C C14C C64C 107.1(14)
C16C C15C C36C 119(3)
C16C C15C C33C 115(3)
C36C C15C C33C 120(3)
C15C C16C C17C 124(3)
C15C C16C C27C 120(3)
C17C C16C C27C 109.4(14)
C16C C17C C18C 107.4(14)
C16C C17C C35C 125(3)
C18C C17C C35C 119(3)
C1C C18C C25C 119(3)
C1C C18C C17C 117(3)
C25C C18C C17C 107.0(14)
C25C C19C C24C 131(3)
C25C C19C C20C 111(3)
C24C C19C C20C 110.9(14)
C31C C20C C21C 115(2)
C31C C20C C19C 104.5(13)
C21C C20C C19C 128(3)
C65C C21C C20C 118(3)
C65C C21C C1C 122(3)
C20C C21C C1C 109(3)
C23C C22C C26C 116(2)
C23C C22C C34C 121(3)
C26C C22C C34C 108.6(14)
C22C C23C C69C 119(3)
C22C C23C C40C 110(3)
C69C C23C C40C 123(3)
C19C C24C C6C 108.6(14)
C19C C24C C48C 126(3)
C6C C24C C48C 111(2)
C19C C25C C18C 130(3)
C19C C25C C27C 113(3)
C18C C25C C27C 109.8(14)
C22C C26C C43C 122(2)
C22C C26C C37C 107.1(13)
C43C C26C C37C 107.6(13)
C25C C27C C16C 106.4(13)
C25C C27C C39C 123(3)
C16C C27C C39C 120(3)
C72C C28C C4C 125(3)
C72C C28C C76C 102(2)
C4C C28C C76C 127(3)
C57C C29C C61C 109.2(14)
C57C C29C C70C 111(2)
C61C C29C C70C 126(2)
C12C C30C C42C 117(2)
C12C C30C C54C 124(3)
C42C C30C C54C 111(3)
C64C C31C C20C 128(3)
C64C C31C C6C 120(3)
C20C C31C C6C 109.4(13)
C6C C32C C11C 114(3)
C6C C32C C49C 124(3)
C11C C32C C49C 106.1(13)
C37C C33C C34C 106.8(14)
C37C C33C C15C 121(2)
C34C C33C C15C 118(2)
C35C C34C C22C 118(3)
C35C C34C C33C 127(3)
C22C C34C C33C 107.9(14)
C53C C35C C34C 123(4)
C53C C35C C17C 116(4)
C34C C35C C17C 109(3)
C15C C36C C9C 113(2)
C15C C36C C38C 123(2)
C9C C36C C38C 107.8(14)
C33C C37C C41C 120(2)
C33C C37C C26C 109.6(13)
C41C C37C C26C 109.1(13)
C39C C38C C45C 122(3)
C39C C38C C36C 117(2)
C45C C38C C36C 108.6(14)
C38C C39C C27C 121(3)
C38C C39C C48C 113(3)
C27C C39C C48C 120(3)
C71C C40C C53C 107.2(14)
C71C C40C C23C 118(2)
C53C C40C C23C 128(3)
C37C C41C C42C 106.9(14)
C37C C41C C9C 115(2)
C42C C41C C9C 124(2)
C30C C42C C41C 119(2)
C30C C42C C43C 120(2)
C41C C42C C43C 109.0(14)
C10C C43C C26C 115(2)
C10C C43C C42C 124(3)
C26C C43C C42C 107.5(14)
C4C C44C C12C 120(3)
C4C C44C C60C 114(3)
C12C C44C C60C 119(3)
C46C C45C C38C 132(3)
C46C C45C C55C 119(3)
C38C C45C C55C 106.9(14)
C45C C46C C52C 122(3)
C45C C46C C47C 111(3)
C52C C46C C47C 115(3)
C48C C47C C49C 115(3)
C48C C47C C46C 123(3)
C49C C47C C46C 117(3)
C47C C48C C24C 130(3)
C47C C48C C39C 117(3)
C24C C48C C39C 104(2)
C50C C49C C47C 121(3)
C50C C49C C32C 109.6(14)
C47C C49C C32C 117(2)
C49C C50C C51C 118(3)
C49C C50C C56C 107.7(14)
C51C C50C C56C 121(2)
C59C C51C C52C 107.9(4)
C59C C51C C50C 118(2)
C52C C51C C50C 126(2)
C46C C52C C68C 120(3)
C46C C52C C51C 121(3)
C68C C52C C51C 108.0(4)
C35C C53C C74C 128(3)
C35C C53C C40C 118(3)
C74C C53C C40C 109.7(14)
C55C C54C C68C 111(3)
C55C C54C C30C 131(3)
C68C C54C C30C 113(3)
C54C C55C C9C 116(3)
C54C C55C C45C 123(3)
C9C C55C C45C 108.6(14)
C57C C56C C11C 123(3)
C57C C56C C50C 116(3)
C11C C56C C50C 107.8(14)
C56C C57C C29C 123(3)
C56C C57C C58C 119(3)
C29C C57C C58C 106.8(14)
C59C C58C C7C 116(3)
C59C C58C C57C 125(3)
C7C C58C C57C 108.9(14)
C58C C59C C51C 121(3)
C58C C59C C60C 124(3)
C51C C59C C60C 108.0(4)
C68C C60C C59C 107.9(4)
C68C C60C C44C 121(2)
C59C C60C C44C 121(2)
C75C C61C C29C 114(2)
C75C C61C C7C 128(3)
C29C C61C C7C 107.7(13)
C63C C62C C2C 120(3)
C63C C62C C8C 118(3)
C2C C62C C8C 106.2(13)
C62C C63C C65C 123(3)
C62C C63C C73C 112(3)
C65C C63C C73C 119(3)
C31C C64C C14C 116(3)
C31C C64C C67C 117(3)
C14C C64C C67C 107.6(13)
C21C C65C C63C 120(3)
C21C C65C C67C 120(3)
C63C C65C C67C 119(3)
C70C C66C C67C 109.5(14)
C70C C66C C8C 126(3)
C67C C66C C8C 115(2)
C66C C67C C64C 106.0(13)
C66C C67C C65C 116(3)
C64C C67C C65C 117(2)
C54C C68C C60C 125(2)
C54C C68C C52C 121(2)
C60C C68C C52C 108.2(4)
C10C C69C C3C 107.2(14)
C10C C69C C23C 117(3)
C3C C69C C23C 115(2)
C66C C70C C14C 109.9(14)
C66C C70C C29C 112(2)
C14C C70C C29C 126(2)
C5C C71C C40C 122(3)
C5C C71C C73C 119(3)
C40C C71C C73C 108.8(14)
C28C C72C C3C 131(3)
C28C C72C C13C 116(2)
C3C C72C C13C 108.7(14)
C74C C73C C71C 106.8(14)
C74C C73C C63C 118(2)
C71C C73C C63C 124(3)
C1C C74C C53C 118(3)
C1C C74C C73C 124(3)
C53C C74C C73C 107.5(14)
C8C C75C C76C 107.2(14)
C8C C75C C61C 123(3)
C76C C75C C61C 118(3)
C2C C76C C75C 109.9(14)
C2C C76C C28C 126(3)
C75C C76C C28C 111(2)

loop_
_geom_bond_atom_site_label_1
_geom_bond_atom_site_label_2
_geom_bond_distance
U1 U2 0.641(3)
U1 U5 1.402(17)
U1 U3 1.775(14)
U1 U4 2.174(5)
U3 U5 0.562(18)
U3 U4 0.824(14)
U3 U2 1.157(15)
U2 U5 0.844(15)
U2 U4 1.664(6)
U4 U5 0.859(14)
C1D Cl2 1.57(3)
C1D Cl1 1.60(3)
C1D Cl3 1.65(3)
C1D Cl5 1.77(3)
C1D Cl6 1.82(4)
C1D H1D 0.9800
Cl3 Cl5 0.993(13)
Cl2 Cl6 0.72(6)
Ni1 N3 1.931(9)
Ni1 N2 1.958(9)
Ni1 N4 1.960(9)
Ni1 N1 1.962(9)
N1 C8N 1.335(13)
N1 C1N 1.351(13)
N2 C10N 1.376(13)
N2 C17N 1.393(13)
N3 C19N 1.405(14)
N3 C26N 1.409(12)
N4 C35N 1.360(12)
N4 C28N 1.430(13)
C1N C36N 1.429(14)
C1N C2N 1.465(15)
C2N C5N 1.311(15)
C2N C3N 1.527(16)
C3N C4N 1.49(2)
C3N H3N1 0.9700
C3N H3N2 0.9700
C4N H4N1 0.9600
C4N H4N2 0.9600
C4N H4N3 0.9600
C5N C6N 1.487(15)
C5N C8N 1.498(15)
C6N C7N 1.526(18)
C6N H6N1 0.9700
C6N H6N2 0.9700
C7N H7N1 0.9600
C7N H7N2 0.9600
C7N H7N3 0.9600
C8N C9N 1.372(14)
C9N C10N 1.377(14)
C9N H9N 0.9300
C10N C11N 1.427(14)
C11N C14N 1.340(15)
C11N C12N 1.517(14)
C12N C13N 1.528(15)
C12N H12A 0.9700
C12N H12B 0.9700
C13N H13A 0.9600
C13N H13B 0.9600
C13N H13C 0.9600
C14N C17N 1.426(15)
C14N C15N 1.519(15)
C15N C16N 1.520(15)
C15N H15A 0.9700
C15N H15B 0.9700
C16N H16A 0.9600
C16N H16B 0.9600
C16N H16C 0.9600
C17N C18N 1.351(14)
C18N C19N 1.387(15)
C18N H18N 0.9300
C19N C20N 1.430(16)
C20N C23N 1.352(16)
C20N C21N 1.525(16)
C21N C22N 1.476(19)
C21N H21A 0.9700
C21N H21B 0.9700
C22N H22A 0.9600
C22N H22B 0.9600
C22N H22C 0.9600
C23N C26N 1.386(15)
C23N C24N 1.538(16)
C24N C25N 1.48(2)
C24N H24A 0.9700
C24N H24B 0.9700
C25N H25A 0.9600
C25N H25B 0.9600
C25N H25C 0.9600
C26N C27N 1.393(14)
C27N C28N 1.328(14)
C27N H27N 0.9300
C28N C29N 1.459(15)
C29N C34N 1.334(16)
C29N C30N 1.496(14)
C30N C31N 1.523(15)
C30N H30A 0.9700
C30N H30B 0.9700
C31N H31A 0.9600
C31N H31B 0.9600
C31N H31C 0.9600
C32N C33N 1.537(16)
C32N H32A 0.9600
C32N H32B 0.9600
C32N H32C 0.9600
C33N C34N 1.517(15)
C33N H33A 0.9700
C33N H33B 0.9700
C34N C35N 1.440(14)
C35N C36N 1.336(14)
C36N H36N 0.9300
C1A C18A 1.37(3)
C1A C74A 1.43(2)
C1A C21A 1.50(2)
C2A C5A 1.32(3)
C2A C76A 1.42(2)
C2A C62A 1.48(2)
C3A C69A 1.397(19)
C3A C72A 1.424(19)
C3A C5A 1.46(2)
C4A C7A 1.30(3)
C4A C44A 1.41(2)
C4A C28A 1.49(2)
C5A C71A 1.39(2)
C6A C32A 1.342(19)
C6A C24A 1.437(19)
C6A C31A 1.47(2)
C7A C58A 1.436(19)
C7A C61A 1.52(2)
C8A C75A 1.44(2)
C8A C62A 1.47(2)
C8A C66A 1.47(3)
C9A C55A 1.43(2)
C9A C36A 1.448(19)
C9A C41A 1.48(2)
C10A C43A 1.38(2)
C10A C69A 1.422(19)
C10A C13A 1.442(19)
C11A C14A 1.35(3)
C11A C56A 1.42(2)
C11A C32A 1.44(2)
C12A C30A 1.427(19)
C12A C44A 1.442(19)
C12A C13A 1.452(19)
C13A C72A 1.426(19)
C14A C70A 1.442(19)
C14A C64A 1.48(2)
C15A C36A 1.43(2)
C15A C16A 1.43(2)
C15A C33A 1.52(2)
C16A C17A 1.41(2)
C16A C27A 1.46(2)
C17A C18A 1.473(19)
C17A C35A 1.52(3)
C18A C25A 1.44(2)
C19A C25A 1.18(3)
C19A C24A 1.38(2)
C19A C20A 1.49(2)
C20A C21A 1.44(2)
C20A C31A 1.46(2)
C21A C65A 1.42(2)
C22A C26A 1.42(2)
C22A C34A 1.46(2)
C22A C23A 1.46(3)
C23A C69A 1.42(2)
C23A C40A 1.42(2)
C24A C48A 1.42(2)
C25A C27A 1.44(2)
C26A C43A 1.426(19)
C26A C37A 1.47(2)
C27A C39A 1.45(2)
C28A C72A 1.42(2)
C28A C76A 1.55(3)
C29A C57A 1.46(2)
C29A C61A 1.47(2)
C29A C70A 1.48(3)
C30A C42A 1.45(2)
C30A C54A 1.50(2)
C31A C64A 1.337(19)
C32A C49A 1.419(19)
C33A C37A 1.444(18)
C33A C34A 1.47(2)
C34A C35A 1.47(3)
C35A C53A 1.26(3)
C36A C38A 1.440(19)
C37A C41A 1.442(19)
C38A C39A 1.41(2)
C38A C45A 1.463(19)
C39A C48A 1.56(3)
C40A C71A 1.415(19)
C40A C53A 1.43(2)
C41A C42A 1.48(2)
C42A C43A 1.460(19)
C44A C60A 1.47(2)
C45A C46A 1.15(3)
C45A C55A 1.49(2)
C46A C52A 1.38(3)
C46A C47A 1.69(3)
C47A C48A 1.39(2)
C47A C49A 1.43(2)
C49A C50A 1.409(19)
C50A C51A 1.39(3)
C50A C56A 1.45(2)
C51A C59A 1.385(18)
C51A C52A 1.449(19)
C52A C68A 1.403(18)
C53A C74A 1.405(19)
C54A C55A 1.39(3)
C54A C68A 1.43(2)
C56A C57A 1.37(3)
C57A C58A 1.48(2)
C58A C59A 1.32(3)
C59A C60A 1.428(18)
C60A C68A 1.406(18)
C61A C75A 1.43(3)
C62A C63A 1.30(3)
C63A C65A 1.47(2)
C63A C73A 1.48(2)
C64A C67A 1.440(19)
C65A C67A 1.49(2)
C66A C70A 1.41(2)
C66A C67A 1.45(2)
C71A C73A 1.427(19)
C73A C74A 1.425(19)
C75A C76A 1.46(2)
C1C C18C 1.37(3)
C1C C74C 1.41(3)
C1C C21C 1.52(3)
C2C C5C 1.37(3)
C2C C76C 1.42(2)
C2C C62C 1.46(2)
C3C C69C 1.42(2)
C3C C72C 1.42(2)
C3C C5C 1.49(3)
C4C C7C 1.33(3)
C4C C44C 1.42(3)
C4C C28C 1.46(3)
C5C C71C 1.35(3)
C6C C32C 1.33(3)
C6C C24C 1.45(2)
C6C C31C 1.46(2)
C7C C58C 1.45(2)
C7C C61C 1.47(2)
C8C C75C 1.43(2)
C8C C62C 1.47(2)
C8C C66C 1.48(3)
C9C C55C 1.42(2)
C9C C36C 1.45(2)
C9C C41C 1.48(3)
C10C C43C 1.33(3)
C10C C69C 1.42(2)
C10C C13C 1.43(2)
C11C C14C 1.36(3)
C11C C56C 1.44(2)
C11C C32C 1.46(2)
C12C C44C 1.43(3)
C12C C30C 1.44(3)
C12C C13C 1.47(3)
C13C C72C 1.43(2)
C14C C70C 1.44(2)
C14C C64C 1.47(2)
C15C C16C 1.40(3)
C15C C36C 1.45(3)
C15C C33C 1.53(3)
C16C C17C 1.43(2)
C16C C27C 1.45(2)
C17C C18C 1.48(2)
C17C C35C 1.51(4)
C18C C25C 1.42(2)
C19C C25C 1.19(3)
C19C C24C 1.40(2)
C19C C20C 1.47(2)
C20C C31C 1.46(2)
C20C C21C 1.46(3)
C21C C65C 1.40(3)
C22C C23C 1.43(3)
C22C C26C 1.43(2)
C22C C34C 1.46(2)
C23C C69C 1.44(3)
C23C C40C 1.44(3)
C24C C48C 1.46(3)
C25C C27C 1.45(2)
C26C C43C 1.45(2)
C26C C37C 1.47(2)
C27C C39C 1.45(3)
C28C C72C 1.42(3)
C28C C76C 1.55(3)
C29C C57C 1.44(2)
C29C C61C 1.47(2)
C29C C70C 1.47(3)
C30C C42C 1.45(3)
C30C C54C 1.51(3)
C31C C64C 1.28(3)
C32C C49C 1.46(2)
C33C C37C 1.43(2)
C33C C34C 1.47(2)
C34C C35C 1.45(4)
C35C C53C 1.24(4)
C36C C38C 1.45(2)
C37C C41C 1.44(2)
C38C C39C 1.40(3)
C38C C45C 1.43(2)
C39C C48C 1.59(4)
C40C C71C 1.41(2)
C40C C53C 1.43(2)
C41C C42C 1.46(2)
C42C C43C 1.46(2)
C44C C60C 1.47(3)
C45C C46C 1.17(4)
C45C C55C 1.47(2)
C46C C52C 1.37(3)
C46C C47C 1.67(4)
C47C C48C 1.35(3)
C47C C49C 1.44(3)
C49C C50C 1.42(2)
C50C C51C 1.43(3)
C50C C56C 1.46(2)
C51C C59C 1.403(13)
C51C C52C 1.404(13)
C52C C68C 1.404(13)
C53C C74C 1.41(2)
C54C C55C 1.37(3)
C54C C68C 1.40(3)
C56C C57C 1.36(3)
C57C C58C 1.49(2)
C58C C59C 1.23(3)
C59C C60C 1.408(13)
C60C C68C 1.400(13)
C61C C75C 1.46(3)
C62C C63C 1.29(3)
C63C C65C 1.48(3)
C63C C73C 1.50(3)
C64C C67C 1.48(2)
C65C C67C 1.48(3)
C66C C70C 1.41(2)
C66C C67C 1.46(2)
C71C C73C 1.45(2)
C73C C74C 1.45(2)
C75C C76C 1.44(2)
